data_2239346
loop_
_publ_author_name
'An\^gay, F\?irat'
'\,Celik, \"Omer'
'Barl\?ik, Orhan'
'Ulusoy, Mahmut'

_publ_section_title
;
 1-(2,3,4,5,6-Pentamethylbenzyl)-2-(pyridin-2-yl)-1<i>H</i>-benzimidazole
;
_journal_coeditor_code RZ5115
_journal_issue 5
_journal_name_full 'Acta Crystallographica Section E'
_journal_page_first o563
_journal_page_last o564
_journal_paper_doi 10.1107/S1600536814007934
_journal_volume 70
_journal_year 2014
_chemical_formula_iupac 'C24 H25 N3'
_chemical_formula_moiety 'C24 H25 N3'
_chemical_formula_sum 'C24 H25 N3'
_chemical_formula_weight 355.47
_chemical_name_systematic
;
1-(2,3,4,5,6-Pentamethylbenzyl)-2-(pyridin-2-yl)-1<i>H</i>-benzimidazole
;
_space_group_crystal_system monoclinic
_space_group_IT_number 14
_space_group_name_Hall '-P 2yn'
_space_group_name_H-M_alt 'P 1 21/n 1'
_symmetry_space_group_name_Hall '-P 2yn'
_symmetry_space_group_name_H-M 'P 1 21/n 1'
_atom_sites_solution_hydrogens geom
_atom_sites_solution_primary direct
_atom_sites_solution_secondary difmap
_audit_creation_method SHELXL-2013
_cell_angle_alpha 90
_cell_angle_beta 97.699(3)
_cell_angle_gamma 90
_cell_formula_units_Z 4
_cell_length_a 5.3470(3)
_cell_length_b 21.0622(12)
_cell_length_c 17.0379(9)
_cell_measurement_reflns_used 1276
_cell_measurement_temperature 296
_cell_measurement_theta_max 31.49
_cell_measurement_theta_min 2.28
_cell_volume 1901.50(18)
_computing_cell_refinement 'SAINT (Bruker, 2007)'
_computing_data_collection 'APEX2 (Bruker, 2007)'
_computing_data_reduction 'SAINT (Bruker, 2007)'
_computing_molecular_graphics 'ORTEP-3 for Windows (Farrugia, 2012)'
_computing_publication_material 'WinGX (Farrugia, 2012)'
_computing_structure_refinement 'SHELXL2013 (Sheldrick, 2008)'
_computing_structure_solution 'SHELXS97 (Sheldrick, 2008)'
_diffrn_ambient_temperature 296
_diffrn_measured_fraction_theta_full 0.998
_diffrn_measured_fraction_theta_max 0.998
_diffrn_measurement_device_type 'Bruker APEXII CCD'
_diffrn_measurement_method '\f and \w scans'
_diffrn_radiation_type MoK\a
_diffrn_radiation_wavelength 0.71073
_diffrn_reflns_av_R_equivalents 0.0257
_diffrn_reflns_limit_h_max 6
_diffrn_reflns_limit_h_min -6
_diffrn_reflns_limit_k_max 25
_diffrn_reflns_limit_k_min -25
_diffrn_reflns_limit_l_max 20
_diffrn_reflns_limit_l_min -21
_diffrn_reflns_number 25354
_diffrn_reflns_theta_full 25.242
_diffrn_reflns_theta_max 26.000
_diffrn_reflns_theta_min 2.279
_exptl_absorpt_coefficient_mu 0.074
_exptl_absorpt_correction_T_max 0.9890
_exptl_absorpt_correction_T_min 0.9817
_exptl_absorpt_correction_type multi-scan
_exptl_absorpt_process_details '(Blessing, 1995)'
_exptl_crystal_colour yellow
_exptl_crystal_density_diffrn 1.242
_exptl_crystal_description prism
_exptl_crystal_F_000 760
_exptl_crystal_size_max 0.25
_exptl_crystal_size_mid 0.20
_exptl_crystal_size_min 0.15
_refine_diff_density_max 0.242
_refine_diff_density_min -0.171
_refine_ls_extinction_method none
_refine_ls_goodness_of_fit_ref 1.035
_refine_ls_hydrogen_treatment constr
_refine_ls_matrix_type full
_refine_ls_number_parameters 254
_refine_ls_number_reflns 3741
_refine_ls_number_restraints 0
_refine_ls_restrained_S_all 1.035
_refine_ls_R_factor_all 0.0636
_refine_ls_R_factor_gt 0.0521
_refine_ls_shift/su_max 0.000
_refine_ls_shift/su_mean 0.000
_refine_ls_structure_factor_coef Fsqd
_refine_ls_weighting_details 'w=1/[\s^2^(Fo^2^)+(0.0775P)^2^+0.5927P] where P=(Fo^2^+2Fc^2^)/3'
_refine_ls_weighting_scheme calc
_refine_ls_wR_factor_gt 0.1414
_refine_ls_wR_factor_ref 0.1499
_reflns_number_gt 3056
_reflns_number_total 3741
_reflns_threshold_expression I>2\s(I)
_cod_data_source_file rz5115sup1.cif
_cod_data_source_block I
_cod_database_code 2239346
_cod_database_fobs_code 2239346
_shelx_space_group_comment
;
The symmetry employed for this shelxl refinement is uniquely defined
by the following loop, which should always be used as a source of
symmetry information in preference to the above space-group names.
They are only intended as comments.
;
_shelxl_version_number .2013

loop_
_space_group_symop_operation_xyz
'x, y, z'
'-x+1/2, y+1/2, -z+1/2'
'-x, -y, -z'
'x-1/2, -y-1/2, z-1/2'

loop_
_atom_site_type_symbol
_atom_site_label
_atom_site_fract_x
_atom_site_fract_y
_atom_site_fract_z
_atom_site_U_iso_or_equiv
_atom_site_adp_type
_atom_site_calc_flag
_atom_site_occupancy
C C1 1.0873(5) 0.86580(11) 0.44231(14) 0.0724(6) Uani d 1
H H1 1.2174 0.8428 0.4246 0.087 Uiso calc 1
C C2 1.0060(5) 0.91952(12) 0.40152(14) 0.0737(6) Uani d 1
H H2 1.0790 0.9327 0.3577 0.088 Uiso calc 1
C C3 0.8151(5) 0.95308(12) 0.42706(16) 0.0842(7) Uani d 1
H H3 0.7548 0.9900 0.4011 0.101 Uiso calc 1
C C4 0.7133(5) 0.93151(10) 0.49165(15) 0.0771(7) Uani d 1
H H4 0.5809 0.9535 0.5094 0.092 Uiso calc 1
C C5 0.8068(3) 0.87716(7) 0.53054(11) 0.0465(4) Uani d 1
C C6 0.6926(3) 0.85653(7) 0.60059(10) 0.0452(4) Uani d 1
C C7 0.4595(4) 0.86110(8) 0.69313(11) 0.0507(4) Uani d 1
C C8 0.2891(4) 0.87790(10) 0.74483(13) 0.0658(6) Uani d 1
H H8 0.2014 0.9161 0.7387 0.079 Uiso calc 1
C C9 0.2541(4) 0.83708(10) 0.80460(13) 0.0667(6) Uani d 1
H H9 0.1414 0.8477 0.8396 0.080 Uiso calc 1
C C10 0.3850(4) 0.77962(10) 0.81392(12) 0.0598(5) Uani d 1
H H10 0.3597 0.7531 0.8558 0.072 Uiso calc 1
C C11 0.5507(4) 0.76104(9) 0.76284(10) 0.0505(4) Uani d 1
H H11 0.6360 0.7225 0.7690 0.061 Uiso calc 1
C C12 0.5841(3) 0.80251(8) 0.70185(10) 0.0432(4) Uani d 1
C C13 0.8894(3) 0.74472(7) 0.62583(10) 0.0422(4) Uani d 1
H H13A 1.0264 0.7410 0.6691 0.051 Uiso calc 1
H H13B 0.9632 0.7525 0.5777 0.051 Uiso calc 1
C C14 0.7459(3) 0.68215(7) 0.61734(9) 0.0370(4) Uani d 1
C C15 0.5434(3) 0.67529(7) 0.55618(9) 0.0391(4) Uani d 1
C C16 0.4047(3) 0.61901(8) 0.54888(10) 0.0452(4) Uani d 1
C C17 0.4753(3) 0.56796(8) 0.59946(11) 0.0471(4) Uani d 1
C C18 0.6838(3) 0.57318(7) 0.65801(10) 0.0448(4) Uani d 1
C C19 0.8190(3) 0.63066(7) 0.66771(10) 0.0412(4) Uani d 1
C C20 0.4783(4) 0.72858(9) 0.49769(10) 0.0511(4) Uani d 1
H H20A 0.406(3) 0.7111(2) 0.4472(7) 0.077 Uiso calc 1
H H20B 0.630(2) 0.7521(5) 0.4912(6) 0.077 Uiso calc 1
H H20C 0.357(2) 0.7567(5) 0.5172(5) 0.077 Uiso calc 1
C C21 0.1762(4) 0.61342(11) 0.48609(14) 0.0703(6) Uani d 1
H H21A 0.2254(10) 0.5965(8) 0.4399(8) 0.105 Uiso calc 1
H H21B 0.106(2) 0.6535(6) 0.4754(8) 0.105 Uiso calc 1
H H21C 0.057(2) 0.5868(8) 0.5043(5) 0.105 Uiso calc 1
C C22 0.3235(5) 0.50692(10) 0.59025(15) 0.0710(6) Uani d 1
H H22A 0.314(3) 0.4923(5) 0.5373(9) 0.107 Uiso calc 1
H H22B 0.158(3) 0.5146(2) 0.6025(10) 0.107 Uiso calc 1
H H22C 0.403(2) 0.4757(5) 0.6251(9) 0.107 Uiso calc 1
C C23 0.7616(5) 0.51661(9) 0.71064(13) 0.0655(6) Uani d 1
H H23A 0.626(2) 0.5047(5) 0.7383(8) 0.098 Uiso calc 1
H H23B 0.904(3) 0.5276(3) 0.7476(8) 0.098 Uiso calc 1
H H23C 0.803(3) 0.4820(6) 0.6790(5) 0.098 Uiso calc 1
C C24 1.0435(4) 0.63574(10) 0.73176(13) 0.0630(5) Uani d 1
H H24A 1.168(2) 0.6592(7) 0.7134(4) 0.094 Uiso calc 1
H H24B 1.104(2) 0.5960(6) 0.7452(7) 0.094 Uiso calc 1
H H24C 0.9950(10) 0.6551(7) 0.7754(7) 0.094 Uiso calc 1
N N1 0.9926(3) 0.84413(8) 0.50574(10) 0.0616(4) Uani d 1
N N2 0.5315(3) 0.89400(7) 0.63031(10) 0.0561(4) Uani d 1
N N3 0.7309(3) 0.79969(6) 0.64092(8) 0.0406(3) Uani d 1

loop_
_atom_site_aniso_label
_atom_site_aniso_U_11
_atom_site_aniso_U_22
_atom_site_aniso_U_33
_atom_site_aniso_U_12
_atom_site_aniso_U_13
_atom_site_aniso_U_23
C1 0.0797(15) 0.0651(13) 0.0780(14) 0.0052(11) 0.0312(12) 0.0205(11)
C2 0.0844(16) 0.0737(14) 0.0641(13) -0.0104(12) 0.0138(12) 0.0232(11)
C3 0.1041(19) 0.0620(14) 0.0871(17) 0.0111(13) 0.0152(15) 0.0351(13)
C4 0.0940(17) 0.0516(12) 0.0889(16) 0.0184(11) 0.0244(14) 0.0216(11)
C5 0.0539(10) 0.0329(8) 0.0517(10) -0.0066(7) 0.0031(8) 0.0006(7)
C6 0.0522(10) 0.0305(8) 0.0519(10) -0.0019(7) 0.0034(8) -0.0032(7)
C7 0.0580(11) 0.0396(9) 0.0551(10) -0.0025(8) 0.0099(9) -0.0119(8)
C8 0.0756(14) 0.0522(11) 0.0726(13) 0.0050(10) 0.0212(11) -0.0188(10)
C9 0.0737(14) 0.0657(13) 0.0651(13) -0.0053(11) 0.0261(11) -0.0210(11)
C10 0.0732(13) 0.0590(11) 0.0490(10) -0.0122(10) 0.0152(9) -0.0084(9)
C11 0.0582(11) 0.0457(9) 0.0476(10) -0.0050(8) 0.0070(8) -0.0042(7)
C12 0.0451(9) 0.0397(8) 0.0442(9) -0.0072(7) 0.0038(7) -0.0087(7)
C13 0.0405(9) 0.0345(8) 0.0514(9) 0.0012(6) 0.0059(7) 0.0014(7)
C14 0.0395(8) 0.0319(7) 0.0407(8) 0.0008(6) 0.0096(6) -0.0031(6)
C15 0.0416(8) 0.0382(8) 0.0389(8) 0.0030(6) 0.0108(7) -0.0045(6)
C16 0.0441(9) 0.0449(9) 0.0479(9) -0.0036(7) 0.0108(7) -0.0122(7)
C17 0.0536(10) 0.0381(9) 0.0538(10) -0.0077(7) 0.0227(8) -0.0116(7)
C18 0.0574(10) 0.0339(8) 0.0473(9) 0.0041(7) 0.0230(8) -0.0003(7)
C19 0.0453(9) 0.0367(8) 0.0426(8) 0.0044(7) 0.0094(7) 0.0000(6)
C20 0.0573(11) 0.0504(10) 0.0441(9) 0.0048(8) 0.0010(8) 0.0003(8)
C21 0.0589(12) 0.0747(14) 0.0738(14) -0.0118(11) -0.0033(11) -0.0163(11)
C22 0.0808(15) 0.0505(11) 0.0862(15) -0.0231(10) 0.0274(12) -0.0111(10)
C23 0.0940(16) 0.0398(10) 0.0665(13) 0.0052(10) 0.0247(11) 0.0093(9)
C24 0.0675(13) 0.0540(11) 0.0624(12) 0.0037(9) -0.0094(10) 0.0093(9)
N1 0.0691(10) 0.0521(9) 0.0671(10) 0.0057(8) 0.0216(8) 0.0180(8)
N2 0.0697(10) 0.0346(7) 0.0650(10) 0.0040(7) 0.0129(8) -0.0039(7)
N3 0.0456(7) 0.0305(6) 0.0455(7) -0.0029(5) 0.0056(6) -0.0021(5)

loop_
_atom_type_symbol
_atom_type_description
_atom_type_scat_dispersion_real
_atom_type_scat_dispersion_imag
_atom_type_scat_source
C C 0.0033 0.0016 'International Tables Vol C Tables 4.2.6.8 and 6.1.1.4'
H H 0.0000 0.0000 'International Tables Vol C Tables 4.2.6.8 and 6.1.1.4'
N N 0.0061 0.0033 'International Tables Vol C Tables 4.2.6.8 and 6.1.1.4'

loop_
_geom_angle_atom_site_label_1
_geom_angle_atom_site_label_2
_geom_angle_atom_site_label_3
_geom_angle
N1 C1 C2 124.4(2)
N1 C1 H1 117.8
C2 C1 H1 117.8
C3 C2 C1 117.9(2)
C3 C2 H2 121.0
C1 C2 H2 121.0
C2 C3 C4 118.7(2)
C2 C3 H3 120.6
C4 C3 H3 120.6
C3 C4 C5 120.2(2)
C3 C4 H4 119.9
C5 C4 H4 119.9
N1 C5 C4 121.30(19)
N1 C5 C6 120.74(15)
C4 C5 C6 117.96(18)
N2 C6 N3 112.86(16)
N2 C6 C5 119.77(15)
N3 C6 C5 127.37(15)
N2 C7 C8 129.74(18)
N2 C7 C12 110.39(16)
C8 C7 C12 119.87(18)
C9 C8 C7 118.6(2)
C9 C8 H8 120.7
C7 C8 H8 120.7
C8 C9 C10 120.93(19)
C8 C9 H9 119.5
C10 C9 H9 119.5
C11 C10 C9 121.92(19)
C11 C10 H10 119.0
C9 C10 H10 119.0
C10 C11 C12 116.88(18)
C10 C11 H11 121.6
C12 C11 H11 121.6
N3 C12 C11 132.66(16)
N3 C12 C7 105.53(15)
C11 C12 C7 121.80(17)
N3 C13 C14 113.67(13)
N3 C13 H13A 108.8
C14 C13 H13A 108.8
N3 C13 H13B 108.8
C14 C13 H13B 108.8
H13A C13 H13B 107.7
C19 C14 C15 119.78(14)
C19 C14 C13 120.99(14)
C15 C14 C13 119.19(14)
C16 C15 C14 120.06(15)
C16 C15 C20 119.99(15)
C14 C15 C20 119.95(14)
C15 C16 C17 120.14(16)
C15 C16 C21 119.82(17)
C17 C16 C21 120.05(16)
C18 C17 C16 120.23(15)
C18 C17 C22 120.34(17)
C16 C17 C22 119.42(18)
C17 C18 C19 119.95(15)
C17 C18 C23 119.35(16)
C19 C18 C23 120.69(17)
C14 C19 C18 119.69(15)
C14 C19 C24 120.95(15)
C18 C19 C24 119.35(15)
C15 C20 H20A 109.5
C15 C20 H20B 109.5
H20A C20 H20B 109.5
C15 C20 H20C 109.5
H20A C20 H20C 109.5
H20B C20 H20C 109.5
C16 C21 H21A 109.5
C16 C21 H21B 109.5
H21A C21 H21B 109.5
C16 C21 H21C 109.5
H21A C21 H21C 109.5
H21B C21 H21C 109.5
C17 C22 H22A 109.5
C17 C22 H22B 109.5
H22A C22 H22B 109.5
C17 C22 H22C 109.5
H22A C22 H22C 109.5
H22B C22 H22C 109.5
C18 C23 H23A 109.5
C18 C23 H23B 109.5
H23A C23 H23B 109.5
C18 C23 H23C 109.5
H23A C23 H23C 109.5
H23B C23 H23C 109.5
C19 C24 H24A 109.5
C19 C24 H24B 109.5
H24A C24 H24B 109.5
C19 C24 H24C 109.5
H24A C24 H24C 109.5
H24B C24 H24C 109.5
C5 N1 C1 117.39(17)
C6 N2 C7 105.26(15)
C6 N3 C12 105.94(13)
C6 N3 C13 129.98(14)
C12 N3 C13 124.08(13)

loop_
_geom_bond_atom_site_label_1
_geom_bond_atom_site_label_2
_geom_bond_distance
C1 N1 1.334(3)
C1 C2 1.368(3)
C1 H1 0.9300
C2 C3 1.360(4)
C2 H2 0.9300
C3 C4 1.369(3)
C3 H3 0.9300
C4 C5 1.382(3)
C4 H4 0.9300
C5 N1 1.328(2)
C5 C6 1.477(3)
C6 N2 1.319(2)
C6 N3 1.382(2)
C7 N2 1.373(2)
C7 C8 1.395(3)
C7 C12 1.401(2)
C8 C9 1.365(3)
C8 H8 0.9300
C9 C10 1.396(3)
C9 H9 0.9300
C10 C11 1.379(3)
C10 H10 0.9300
C11 C12 1.387(2)
C11 H11 0.9300
C12 N3 1.384(2)
C13 N3 1.478(2)
C13 C14 1.522(2)
C13 H13A 0.9700
C13 H13B 0.9700
C14 C19 1.405(2)
C14 C15 1.406(2)
C15 C16 1.395(2)
C15 C20 1.510(2)
C16 C17 1.398(3)
C16 C21 1.517(3)
C17 C18 1.397(3)
C17 C22 1.517(2)
C18 C19 1.408(2)
C18 C23 1.515(2)
C19 C24 1.514(3)
C20 H20A 0.968(12)
C20 H20B 0.968(13)
C20 H20C 0.968(12)
C21 H21A 0.933(14)
C21 H21B 0.933(14)
C21 H21C 0.933(14)
C22 H22A 0.948(14)
C22 H22B 0.948(14)
C22 H22C 0.948(14)
C23 H23A 0.951(14)
C23 H23B 0.951(14)
C23 H23C 0.951(13)
C24 H24A 0.915(14)
C24 H24B 0.915(13)
C24 H24C 0.915(13)

loop_
_geom_hbond_atom_site_label_D
_geom_hbond_atom_site_label_H
_geom_hbond_atom_site_label_A
_geom_hbond_site_symmetry_A
_geom_hbond_distance_DH
_geom_hbond_distance_HA
_geom_hbond_distance_DA
_geom_hbond_angle_DHA
C13 H13A Cg 1_455 0.97 2.91 3.6941(18) 139
C13 H13B N1 . 0.97 2.30 3.029(2) 131

loop_
_geom_torsion_atom_site_label_1
_geom_torsion_atom_site_label_2
_geom_torsion_atom_site_label_3
_geom_torsion_atom_site_label_4
_geom_torsion
N1 C1 C2 C3 -0.2(4)
C1 C2 C3 C4 -0.3(4)
C2 C3 C4 C5 1.0(4)
C3 C4 C5 N1 -1.2(4)
C3 C4 C5 C6 179.1(2)
N1 C5 C6 N2 171.36(17)
C4 C5 C6 N2 -9.0(3)
N1 C5 C6 N3 -9.7(3)
C4 C5 C6 N3 169.96(19)
N2 C7 C8 C9 -178.4(2)
C12 C7 C8 C9 1.9(3)
C7 C8 C9 C10 -0.1(3)
C8 C9 C10 C11 -1.2(3)
C9 C10 C11 C12 0.7(3)
C10 C11 C12 N3 -179.82(17)
C10 C11 C12 C7 1.1(3)
N2 C7 C12 N3 -1.48(19)
C8 C7 C12 N3 178.23(17)
N2 C7 C12 C11 177.79(16)
C8 C7 C12 C11 -2.5(3)
N3 C13 C14 C19 -121.53(16)
N3 C13 C14 C15 60.88(19)
C19 C14 C15 C16 4.3(2)
C13 C14 C15 C16 -178.05(14)
C19 C14 C15 C20 -174.84(15)
C13 C14 C15 C20 2.8(2)
C14 C15 C16 C17 -3.6(2)
C20 C15 C16 C17 175.52(15)
C14 C15 C16 C21 176.10(16)
C20 C15 C16 C21 -4.7(2)
C15 C16 C17 C18 0.5(2)
C21 C16 C17 C18 -179.21(16)
C15 C16 C17 C22 -179.52(16)
C21 C16 C17 C22 0.7(3)
C16 C17 C18 C19 1.9(2)
C22 C17 C18 C19 -178.06(16)
C16 C17 C18 C23 -178.23(16)
C22 C17 C18 C23 1.8(2)
C15 C14 C19 C18 -1.9(2)
C13 C14 C19 C18 -179.49(14)
C15 C14 C19 C24 177.28(16)
C13 C14 C19 C24 -0.3(2)
C17 C18 C19 C14 -1.2(2)
C23 C18 C19 C14 178.93(15)
C17 C18 C19 C24 179.62(16)
C23 C18 C19 C24 -0.3(2)
C4 C5 N1 C1 0.7(3)
C6 C5 N1 C1 -179.67(18)
C2 C1 N1 C5 0.1(4)
N3 C6 N2 C7 0.2(2)
C5 C6 N2 C7 179.26(15)
C8 C7 N2 C6 -178.8(2)
C12 C7 N2 C6 0.8(2)
N2 C6 N3 C12 -1.10(19)
C5 C6 N3 C12 179.91(16)
N2 C6 N3 C13 178.34(15)
C5 C6 N3 C13 -0.7(3)
C11 C12 N3 C6 -177.65(18)
C7 C12 N3 C6 1.50(17)
C11 C12 N3 C13 2.9(3)
C7 C12 N3 C13 -177.98(14)
C14 C13 N3 C6 -125.33(17)
C14 C13 N3 C12 54.0(2)
